data_7007685
loop_
_publ_author_name
'Liu, Shuang'
'Zhang, Jiasheng'
'Wang, Xin'
'Jin, Guo-Xin'

_publ_section_title
;
 Synthesis and characterization of binuclear half-sandwich metal (Co,
 Ir and Ru) complexes containing ancillary
 ortho-carborane-1,2-dithiolato ligands.
;
_journal_issue 44
_journal_name_full 'Dalton transactions (Cambridge, England : 2003)'
_journal_page_first 5225
_journal_page_last 5230
_journal_paper_doi 10.1039/b608934h
_journal_year 2006
_chemical_formula_sum 'C30 H56 B20 Cl4 N2 Ru2 S4'
_chemical_formula_weight 1133.15
_chemical_name_systematic
;
?
;
_space_group_IT_number 2
_symmetry_cell_setting triclinic
_symmetry_space_group_name_Hall '-P 1'
_symmetry_space_group_name_H-M 'P -1'
_atom_sites_solution_hydrogens geom
_atom_sites_solution_primary direct
_atom_sites_solution_secondary difmap
_audit_creation_method SHELXL-97
_cell_angle_alpha 75.781(6)
_cell_angle_beta 67.108(6)
_cell_angle_gamma 76.583(6)
_cell_formula_units_Z 1
_cell_length_a 10.399(5)
_cell_length_b 11.160(5)
_cell_length_c 12.289(6)
_cell_measurement_temperature 293(2)
_cell_volume 1258.6(10)
_computing_cell_refinement 'Bruker SMART'
_computing_data_collection 'Bruker SMART'
_computing_data_reduction 'Bruker SHELXTL'
_computing_molecular_graphics 'Bruker SHELXTL'
_computing_publication_material 'Bruker SHELXTL'
_computing_structure_refinement 'SHELXL-97 (Sheldrick, 1997)'
_computing_structure_solution 'SHELXS-97 (Sheldrick, 1990)'
_diffrn_ambient_temperature 293(2)
_diffrn_measured_fraction_theta_full 0.978
_diffrn_measured_fraction_theta_max 0.978
_diffrn_measurement_device_type 'CCD area detector'
_diffrn_measurement_method 'phi and omega scans'
_diffrn_radiation_monochromator graphite
_diffrn_radiation_source 'fine-focus sealed tube'
_diffrn_radiation_type MoK\a
_diffrn_radiation_wavelength 0.71073
_diffrn_reflns_av_R_equivalents 0.0179
_diffrn_reflns_av_sigmaI/netI 0.0439
_diffrn_reflns_limit_h_max 12
_diffrn_reflns_limit_h_min -12
_diffrn_reflns_limit_k_max 13
_diffrn_reflns_limit_k_min -7
_diffrn_reflns_limit_l_max 15
_diffrn_reflns_limit_l_min -14
_diffrn_reflns_number 5815
_diffrn_reflns_theta_full 26.01
_diffrn_reflns_theta_max 26.01
_diffrn_reflns_theta_min 1.83
_exptl_absorpt_coefficient_mu 1.007
_exptl_absorpt_correction_T_max 0.9060
_exptl_absorpt_correction_T_min 0.8240
_exptl_crystal_density_diffrn 1.495
_exptl_crystal_density_method 'not measured'
_exptl_crystal_F_000 570
_exptl_crystal_size_max 0.20
_exptl_crystal_size_mid 0.10
_exptl_crystal_size_min 0.10
_refine_diff_density_max 1.211
_refine_diff_density_min -1.036
_refine_diff_density_rms 0.110
_refine_ls_extinction_method none
_refine_ls_goodness_of_fit_ref 1.117
_refine_ls_hydrogen_treatment mixed
_refine_ls_matrix_type full
_refine_ls_number_parameters 293
_refine_ls_number_reflns 4847
_refine_ls_number_restraints 0
_refine_ls_restrained_S_all 1.117
_refine_ls_R_factor_all 0.0546
_refine_ls_R_factor_gt 0.0456
_refine_ls_shift/su_max 0.001
_refine_ls_shift/su_mean 0.000
_refine_ls_structure_factor_coef Fsqd
_refine_ls_weighting_details 'calc w=1/[\s^2^(Fo^2^)+(0.0533P)^2^+2.4894P] where P=(Fo^2^+2Fc^2^)/3'
_refine_ls_weighting_scheme calc
_refine_ls_wR_factor_gt 0.1204
_refine_ls_wR_factor_ref 0.1255
_reflns_number_gt 4164
_reflns_number_total 4847
_reflns_threshold_expression >2sigma(I)
_cod_data_source_file b608934h.txt
_cod_data_source_block f50405c
_cod_depositor_comments
;
The following automatic conversions were performed:
'_symmetry_cell_setting' value 'Triclinic' changed to 'triclinic'
according to '/home/saulius/struct/CIF-dictionaries/cif_core.dic'
dictionary named 'cif_core.dic' version 2.4.1 from 2010-06-29.

Automatic conversion script
Id: cif_fix_enum 1527 2010-12-29 10:47:43Z saulius 
;
_cod_original_sg_symbol_H-M P-1
_cod_database_code 7007685

loop_
_symmetry_equiv_pos_as_xyz
'x, y, z'
'-x, -y, -z'

loop_
_atom_site_label
_atom_site_type_symbol
_atom_site_fract_x
_atom_site_fract_y
_atom_site_fract_z
_atom_site_U_iso_or_equiv
_atom_site_adp_type
_atom_site_occupancy
_atom_site_symmetry_multiplicity
_atom_site_calc_flag
_atom_site_refinement_flags
_atom_site_disorder_assembly
_atom_site_disorder_group
Ru1 Ru 0.85038(4) -0.04812(3) 0.80572(3) 0.03097(13) Uani 1 1 d . . .
S1 S 0.95391(12) 0.11851(11) 0.65972(10) 0.0387(3) Uani 1 1 d . . .
S2 S 0.65083(12) 0.09627(10) 0.89163(10) 0.0390(3) Uani 1 1 d . . .
N1 N 0.9397(4) -0.0123(3) 0.9207(3) 0.0342(8) Uani 1 1 d . . .
C1 C 0.8398(5) 0.2592(4) 0.6987(4) 0.0356(10) Uani 1 1 d . . .
C2 C 0.6894(5) 0.2475(4) 0.8151(4) 0.0372(10) Uani 1 1 d . . .
C3 C 0.9857(6) -0.2356(4) 0.7871(5) 0.0485(12) Uani 1 1 d . . .
C4 C 0.9682(6) -0.1782(5) 0.6771(5) 0.0460(12) Uani 1 1 d . . .
H4 H 1.0505 -0.1539 0.6076 0.055 Uiso 1 1 calc R . .
C5 C 0.8312(6) -0.1354(5) 0.6713(5) 0.0464(12) Uani 1 1 d . . .
H5 H 0.8218 -0.0821 0.5976 0.056 Uiso 1 1 calc R . .
C6 C 0.7101(6) -0.1487(5) 0.7731(5) 0.0452(11) Uani 1 1 d . . .
C7 C 0.7268(6) -0.2042(4) 0.8845(5) 0.0466(12) Uani 1 1 d . . .
H7 H 0.6450 -0.1998 0.9590 0.056 Uiso 1 1 calc R . .
C8 C 0.8612(6) -0.2452(4) 0.8900(5) 0.0472(12) Uani 1 1 d . . .
H8 H 0.8706 -0.2680 0.9691 0.057 Uiso 1 1 calc R . .
C9 C 1.1308(7) -0.2861(6) 0.7964(7) 0.0719(18) Uani 1 1 d . . .
H9 H 1.1310 -0.2618 0.8677 0.086 Uiso 1 1 calc R . .
C10 C 1.2517(8) -0.2378(9) 0.6920(9) 0.104(3) Uani 1 1 d . . .
H10A H 1.2653 -0.2728 0.6237 0.156 Uiso 1 1 calc R . .
H10B H 1.3359 -0.2612 0.7117 0.156 Uiso 1 1 calc R . .
H10C H 1.2315 -0.1483 0.6737 0.156 Uiso 1 1 calc R . .
C11 C 1.1498(11) -0.4289(8) 0.8179(12) 0.135(4) Uani 1 1 d . . .
H11A H 1.1661 -0.4564 0.7448 0.202 Uiso 1 1 calc R . .
H11B H 1.0660 -0.4571 0.8788 0.202 Uiso 1 1 calc R . .
H11C H 1.2290 -0.4629 0.8435 0.202 Uiso 1 1 calc R . .
C12 C 0.5656(6) -0.1038(6) 0.7669(6) 0.0643(16) Uani 1 1 d . . .
H12A H 0.5704 -0.0385 0.6986 0.096 Uiso 1 1 calc R . .
H12B H 0.5041 -0.0721 0.8387 0.096 Uiso 1 1 calc R . .
H12C H 0.5295 -0.1719 0.7594 0.096 Uiso 1 1 calc R . .
C13 C 0.8673(5) -0.0203(4) 1.0386(4) 0.0393(10) Uani 1 1 d . . .
H13 H 0.7742 -0.0346 1.0688 0.047 Uiso 1 1 calc R . .
C14 C 1.0726(5) 0.0079(4) 0.8840(4) 0.0377(10) Uani 1 1 d . . .
H14 H 1.1267 0.0138 0.8027 0.045 Uiso 1 1 calc R . .
B3 B 0.6836(6) 0.2906(5) 0.6711(5) 0.0445(13) Uani 1 1 d . . .
H3 H 0.6543 0.2319 0.6271 0.053 Uiso 1 1 calc R . .
B4 B 0.8164(7) 0.3841(5) 0.5911(5) 0.0496(14) Uani 1 1 d . . .
H4A H 0.8733 0.3870 0.4943 0.060 Uiso 1 1 calc R . .
B5 B 0.9034(7) 0.3914(5) 0.6879(6) 0.0520(15) Uani 1 1 d . . .
H5A H 1.0165 0.3987 0.6543 0.062 Uiso 1 1 calc R . .
B6 B 0.8222(6) 0.3034(5) 0.8295(5) 0.0429(12) Uani 1 1 d . . .
H6 H 0.8821 0.2532 0.8881 0.052 Uiso 1 1 calc R . .
B7 B 0.5581(7) 0.3634(6) 0.7907(6) 0.0518(15) Uani 1 1 d . . .
H7A H 0.4461 0.3523 0.8249 0.062 Uiso 1 1 calc R . .
B8 B 0.6375(8) 0.4542(6) 0.6498(6) 0.0588(16) Uani 1 1 d . . .
H8A H 0.5767 0.5043 0.5919 0.071 Uiso 1 1 calc R . .
B9 B 0.7747(8) 0.5176(6) 0.6584(6) 0.0593(17) Uani 1 1 d . . .
H9A H 0.8040 0.6085 0.6055 0.071 Uiso 1 1 calc R . .
B10 B 0.7762(8) 0.4672(6) 0.8062(6) 0.0582(17) Uani 1 1 d . . .
H10 H 0.8058 0.5261 0.8499 0.070 Uiso 1 1 calc R . .
B11 B 0.6442(7) 0.3721(5) 0.8870(6) 0.0496(14) Uani 1 1 d . . .
H11 H 0.5876 0.3669 0.9842 0.059 Uiso 1 1 calc R . .
B12 B 0.6139(8) 0.5044(6) 0.7828(7) 0.0628(18) Uani 1 1 d . . .
H12 H 0.5377 0.5872 0.8115 0.075 Uiso 1 1 calc R . .
C15 C 0.3144(13) 0.2605(14) 0.6017(13) 0.248(11) Uani 1 1 d . . .
H15A H 0.3824 0.3176 0.5574 0.297 Uiso 1 1 calc R . .
H15B H 0.2301 0.2942 0.5816 0.297 Uiso 1 1 calc R . .
Cl1 Cl 0.2752(4) 0.2559(3) 0.7407(4) 0.1575(13) Uani 1 1 d . . .
Cl2 Cl 0.3849(4) 0.1158(6) 0.5545(4) 0.230(3) Uani 1 1 d . . .

loop_
_atom_site_aniso_label
_atom_site_aniso_U_11
_atom_site_aniso_U_22
_atom_site_aniso_U_33
_atom_site_aniso_U_23
_atom_site_aniso_U_13
_atom_site_aniso_U_12
Ru1 0.0376(2) 0.0291(2) 0.02654(19) -0.00779(13) -0.01058(15) -0.00404(14)
S1 0.0423(6) 0.0358(6) 0.0293(6) -0.0064(5) -0.0039(5) -0.0041(5)
S2 0.0388(6) 0.0346(6) 0.0352(6) -0.0067(5) -0.0044(5) -0.0046(5)
N1 0.042(2) 0.0324(19) 0.0280(18) -0.0048(15) -0.0114(16) -0.0064(16)
C1 0.043(3) 0.030(2) 0.030(2) -0.0040(17) -0.0091(19) -0.0057(18)
C2 0.043(3) 0.032(2) 0.036(2) -0.0092(19) -0.013(2) -0.0031(19)
C3 0.058(3) 0.030(2) 0.061(3) -0.017(2) -0.026(3) 0.004(2)
C4 0.055(3) 0.040(3) 0.042(3) -0.022(2) -0.007(2) -0.007(2)
C5 0.063(3) 0.044(3) 0.040(3) -0.017(2) -0.021(2) -0.008(2)
C6 0.054(3) 0.040(3) 0.051(3) -0.015(2) -0.022(2) -0.011(2)
C7 0.053(3) 0.038(3) 0.048(3) -0.011(2) -0.011(2) -0.015(2)
C8 0.072(4) 0.030(2) 0.043(3) -0.006(2) -0.026(3) -0.006(2)
C9 0.067(4) 0.056(4) 0.102(5) -0.027(4) -0.044(4) 0.014(3)
C10 0.055(4) 0.118(7) 0.142(8) -0.055(6) -0.029(5) 0.008(4)
C11 0.109(7) 0.063(5) 0.234(13) -0.028(6) -0.086(8) 0.029(5)
C12 0.060(4) 0.076(4) 0.073(4) -0.026(3) -0.032(3) -0.012(3)
C13 0.039(2) 0.047(3) 0.031(2) -0.007(2) -0.009(2) -0.011(2)
C14 0.041(3) 0.044(3) 0.026(2) -0.0077(19) -0.0072(19) -0.008(2)
B3 0.051(3) 0.040(3) 0.046(3) -0.007(2) -0.023(3) -0.003(2)
B4 0.065(4) 0.039(3) 0.041(3) 0.003(2) -0.020(3) -0.009(3)
B5 0.065(4) 0.034(3) 0.057(4) -0.003(3) -0.018(3) -0.019(3)
B6 0.054(3) 0.040(3) 0.040(3) -0.013(2) -0.017(3) -0.009(2)
B7 0.046(3) 0.047(3) 0.055(4) -0.012(3) -0.016(3) 0.007(3)
B8 0.067(4) 0.043(3) 0.058(4) 0.001(3) -0.025(3) 0.002(3)
B9 0.078(5) 0.031(3) 0.062(4) 0.000(3) -0.024(4) -0.006(3)
B10 0.075(5) 0.037(3) 0.067(4) -0.018(3) -0.024(4) -0.010(3)
B11 0.059(4) 0.038(3) 0.046(3) -0.019(3) -0.009(3) -0.001(3)
B12 0.071(4) 0.038(3) 0.068(4) -0.010(3) -0.019(4) 0.005(3)
C15 0.125(10) 0.236(16) 0.177(13) 0.143(12) 0.008(9) 0.061(10)
Cl1 0.215(4) 0.130(2) 0.187(3) -0.019(2) -0.123(3) -0.054(2)
Cl2 0.160(3) 0.364(7) 0.151(3) -0.114(4) -0.077(3) 0.103(4)

loop_
_atom_type_symbol
_atom_type_description
_atom_type_scat_dispersion_real
_atom_type_scat_dispersion_imag
_atom_type_scat_source
C C 0.0033 0.0016 'International Tables Vol C Tables 4.2.6.8 and 6.1.1.4'
H H 0.0000 0.0000 'International Tables Vol C Tables 4.2.6.8 and 6.1.1.4'
B B 0.0013 0.0007 'International Tables Vol C Tables 4.2.6.8 and 6.1.1.4'
N N 0.0061 0.0033 'International Tables Vol C Tables 4.2.6.8 and 6.1.1.4'
Cl Cl 0.1484 0.1585 'International Tables Vol C Tables 4.2.6.8 and 6.1.1.4'
S S 0.1246 0.1234 'International Tables Vol C Tables 4.2.6.8 and 6.1.1.4'
Ru Ru -1.2594 0.8363 'International Tables Vol C Tables 4.2.6.8 and 6.1.1.4'

loop_
_geom_angle_atom_site_label_1
_geom_angle_atom_site_label_2
_geom_angle_atom_site_label_3
_geom_angle
_geom_angle_site_symmetry_1
_geom_angle_site_symmetry_3
_geom_angle_publ_flag
N1 Ru1 C8 90.01(17) . . ?
N1 Ru1 C5 158.51(17) . . ?
C8 Ru1 C5 78.29(19) . . ?
N1 Ru1 C7 113.74(17) . . ?
C8 Ru1 C7 36.9(2) . . ?
C5 Ru1 C7 66.4(2) . . ?
N1 Ru1 C4 121.22(18) . . ?
C8 Ru1 C4 66.39(19) . . ?
C5 Ru1 C4 37.44(19) . . ?
C7 Ru1 C4 78.88(19) . . ?
N1 Ru1 C6 150.63(17) . . ?
C8 Ru1 C6 66.69(19) . . ?
C5 Ru1 C6 36.62(19) . . ?
C7 Ru1 C6 37.23(19) . . ?
C4 Ru1 C6 66.99(19) . . ?
N1 Ru1 C3 92.77(17) . . ?
C8 Ru1 C3 37.3(2) . . ?
C5 Ru1 C3 67.01(19) . . ?
C7 Ru1 C3 67.2(2) . . ?
C4 Ru1 C3 36.85(19) . . ?
C6 Ru1 C3 79.55(19) . . ?
N1 Ru1 S2 86.95(11) . . ?
C8 Ru1 S2 119.32(15) . . ?
C5 Ru1 S2 114.48(15) . . ?
C7 Ru1 S2 91.50(15) . . ?
C4 Ru1 S2 151.80(15) . . ?
C6 Ru1 S2 89.29(14) . . ?
C3 Ru1 S2 156.63(15) . . ?
N1 Ru1 S1 88.61(10) . . ?
C8 Ru1 S1 150.92(15) . . ?
C5 Ru1 S1 92.96(14) . . ?
C7 Ru1 S1 157.65(14) . . ?
C4 Ru1 S1 89.75(14) . . ?
C6 Ru1 S1 120.50(14) . . ?
C3 Ru1 S1 113.75(15) . . ?
S2 Ru1 S1 89.61(5) . . ?
C1 S1 Ru1 106.79(15) . . ?
C2 S2 Ru1 106.94(16) . . ?
C14 N1 C13 116.0(4) . . ?
C14 N1 Ru1 123.1(3) . . ?
C13 N1 Ru1 120.6(3) . . ?
C2 C1 B5 110.6(4) . . ?
C2 C1 B4 110.3(4) . . ?
B5 C1 B4 62.6(3) . . ?
C2 C1 B6 61.1(3) . . ?
B5 C1 B6 61.8(3) . . ?
B4 C1 B6 112.9(4) . . ?
C2 C1 B3 61.6(3) . . ?
B5 C1 B3 113.0(4) . . ?
B4 C1 B3 61.2(3) . . ?
B6 C1 B3 113.1(4) . . ?
C2 C1 S1 117.9(3) . . ?
B5 C1 S1 122.0(4) . . ?
B4 C1 S1 121.4(3) . . ?
B6 C1 S1 118.4(3) . . ?
B3 C1 S1 116.9(3) . . ?
C1 C2 B11 110.3(4) . . ?
C1 C2 B7 110.5(4) . . ?
B11 C2 B7 62.3(4) . . ?
C1 C2 B6 61.2(3) . . ?
B11 C2 B6 61.8(3) . . ?
B7 C2 B6 113.1(4) . . ?
C1 C2 B3 61.0(3) . . ?
B11 C2 B3 112.5(4) . . ?
B7 C2 B3 61.7(3) . . ?
B6 C2 B3 112.7(4) . . ?
C1 C2 S2 118.4(3) . . ?
B11 C2 S2 122.6(3) . . ?
B7 C2 S2 120.3(4) . . ?
B6 C2 S2 119.2(3) . . ?
B3 C2 S2 116.5(3) . . ?
C4 C3 C8 116.9(5) . . ?
C4 C3 C9 122.1(5) . . ?
C8 C3 C9 121.0(5) . . ?
C4 C3 Ru1 70.5(3) . . ?
C8 C3 Ru1 69.2(3) . . ?
C9 C3 Ru1 131.5(4) . . ?
C3 C4 C5 120.5(5) . . ?
C3 C4 Ru1 72.7(3) . . ?
C5 C4 Ru1 70.9(3) . . ?
C3 C4 H4 119.3 . . ?
C5 C4 H4 119.3 . . ?
Ru1 C4 H4 119.3 . . ?
C6 C5 C4 121.6(5) . . ?
C6 C5 Ru1 72.8(3) . . ?
C4 C5 Ru1 71.7(3) . . ?
C6 C5 H5 118.7 . . ?
C4 C5 H5 118.7 . . ?
Ru1 C5 H5 118.7 . . ?
C5 C6 C7 118.2(5) . . ?
C5 C6 C12 121.6(5) . . ?
C7 C6 C12 120.2(5) . . ?
C5 C6 Ru1 70.5(3) . . ?
C7 C6 Ru1 70.3(3) . . ?
C12 C6 Ru1 129.7(4) . . ?
C8 C7 C6 120.0(5) . . ?
C8 C7 Ru1 70.8(3) . . ?
C6 C7 Ru1 72.5(3) . . ?
C8 C7 H7 119.5 . . ?
C6 C7 H7 119.5 . . ?
Ru1 C7 H7 119.5 . . ?
C7 C8 C3 122.7(5) . . ?
C7 C8 Ru1 72.3(3) . . ?
C3 C8 Ru1 73.5(3) . . ?
C7 C8 H8 118.2 . . ?
C3 C8 H8 118.2 . . ?
Ru1 C8 H8 118.2 . . ?
C10 C9 C3 115.1(6) . . ?
C10 C9 C11 111.1(7) . . ?
C3 C9 C11 108.1(6) . . ?
C10 C9 H9 107.4 . . ?
C3 C9 H9 107.4 . . ?
C11 C9 H9 107.4 . . ?
C9 C10 H10A 109.5 . . ?
C9 C10 H10B 109.5 . . ?
H10A C10 H10B 109.5 . . ?
C9 C10 H10C 109.5 . . ?
H10A C10 H10C 109.5 . . ?
H10B C10 H10C 109.5 . . ?
C9 C11 H11A 109.5 . . ?
C9 C11 H11B 109.5 . . ?
H11A C11 H11B 109.5 . . ?
C9 C11 H11C 109.5 . . ?
H11A C11 H11C 109.5 . . ?
H11B C11 H11C 109.5 . . ?
C6 C12 H12A 109.5 . . ?
C6 C12 H12B 109.5 . . ?
H12A C12 H12B 109.5 . . ?
C6 C12 H12C 109.5 . . ?
H12A C12 H12C 109.5 . . ?
H12B C12 H12C 109.5 . . ?
N1 C13 C14 121.6(4) . 2_757 ?
N1 C13 H13 119.2 . . ?
C14 C13 H13 119.2 2_757 . ?
N1 C14 C13 122.5(4) . 2_757 ?
N1 C14 H14 118.8 . . ?
C13 C14 H14 118.8 2_757 . ?
C1 B3 C2 57.5(3) . . ?
C1 B3 B4 59.0(3) . . ?
C2 B3 B4 105.3(4) . . ?
C1 B3 B8 105.9(4) . . ?
C2 B3 B8 105.2(4) . . ?
B4 B3 B8 60.7(4) . . ?
C1 B3 B7 105.1(4) . . ?
C2 B3 B7 58.5(3) . . ?
B4 B3 B7 108.5(4) . . ?
B8 B3 B7 60.1(4) . . ?
C1 B3 H3 124.0 . . ?
C2 B3 H3 124.4 . . ?
B4 B3 H3 121.6 . . ?
B8 B3 H3 122.3 . . ?
B7 B3 H3 122.1 . . ?
C1 B4 B3 59.7(3) . . ?
C1 B4 B9 105.5(4) . . ?
B3 B4 B9 108.4(5) . . ?
C1 B4 B8 105.7(4) . . ?
B3 B4 B8 59.8(4) . . ?
B9 B4 B8 60.3(4) . . ?
C1 B4 B5 58.6(3) . . ?
B3 B4 B5 108.5(4) . . ?
B9 B4 B5 60.2(4) . . ?
B8 B4 B5 108.4(5) . . ?
C1 B4 H4A 124.0 . . ?
B3 B4 H4A 121.1 . . ?
B9 B4 H4A 122.0 . . ?
B8 B4 H4A 122.1 . . ?
B5 B4 H4A 121.4 . . ?
C1 B5 B6 59.6(3) . . ?
C1 B5 B9 105.2(5) . . ?
B6 B5 B9 107.7(5) . . ?
C1 B5 B4 58.8(3) . . ?
B6 B5 B4 108.1(4) . . ?
B9 B5 B4 59.6(4) . . ?
C1 B5 B10 105.2(4) . . ?
B6 B5 B10 59.6(3) . . ?
B9 B5 B10 59.6(4) . . ?
B4 B5 B10 107.1(5) . . ?
C1 B5 H5A 123.9 . . ?
B6 B5 H5A 121.4 . . ?
B9 B5 H5A 122.6 . . ?
B4 B5 H5A 121.9 . . ?
B10 B5 H5A 122.8 . . ?
C2 B6 C1 57.7(3) . . ?
C2 B6 B10 105.2(4) . . ?
C1 B6 B10 105.4(4) . . ?
C2 B6 B11 58.6(3) . . ?
C1 B6 B11 105.0(4) . . ?
B10 B6 B11 60.0(4) . . ?
C2 B6 B5 105.4(4) . . ?
C1 B6 B5 58.7(3) . . ?
B10 B6 B5 60.7(4) . . ?
B11 B6 B5 108.5(4) . . ?
C2 B6 H6 124.2 . . ?
C1 B6 H6 124.2 . . ?
B10 B6 H6 122.6 . . ?
B11 B6 H6 122.1 . . ?
B5 B6 H6 121.7 . . ?
C2 B7 B8 105.9(4) . . ?
C2 B7 B3 59.8(3) . . ?
B8 B7 B3 59.6(4) . . ?
C2 B7 B12 105.0(5) . . ?
B8 B7 B12 59.9(4) . . ?
B3 B7 B12 107.5(5) . . ?
C2 B7 B11 58.7(3) . . ?
B8 B7 B11 107.7(5) . . ?
B3 B7 B11 108.1(4) . . ?
B12 B7 B11 59.6(4) . . ?
C2 B7 H7A 123.8 . . ?
B8 B7 H7A 122.2 . . ?
B3 B7 H7A 121.4 . . ?
B12 B7 H7A 122.7 . . ?
B11 B7 H7A 121.8 . . ?
B3 B8 B12 108.1(4) . . ?
B3 B8 B7 60.2(3) . . ?
B12 B8 B7 60.1(4) . . ?
B3 B8 B4 59.5(3) . . ?
B12 B8 B4 107.6(5) . . ?
B7 B8 B4 107.6(4) . . ?
B3 B8 B9 107.6(5) . . ?
B12 B8 B9 60.3(4) . . ?
B7 B8 B9 108.2(5) . . ?
B4 B8 B9 59.6(4) . . ?
B3 B8 H8A 121.9 . . ?
B12 B8 H8A 121.6 . . ?
B7 B8 H8A 121.6 . . ?
B4 B8 H8A 122.3 . . ?
B9 B8 H8A 121.8 . . ?
B4 B9 B10 108.0(4) . . ?
B4 B9 B5 60.2(4) . . ?
B10 B9 B5 60.2(4) . . ?
B4 B9 B12 107.4(5) . . ?
B10 B9 B12 59.4(4) . . ?
B5 B9 B12 107.6(5) . . ?
B4 B9 B8 60.1(4) . . ?
B10 B9 B8 107.4(5) . . ?
B5 B9 B8 108.2(4) . . ?
B12 B9 B8 59.5(4) . . ?
B4 B9 H9A 121.7 . . ?
B10 B9 H9A 121.9 . . ?
B5 B9 H9A 121.5 . . ?
B12 B9 H9A 122.4 . . ?
B8 B9 H9A 121.9 . . ?
B12 B10 B11 59.9(4) . . ?
B12 B10 B6 108.3(4) . . ?
B11 B10 B6 60.1(3) . . ?
B12 B10 B9 60.6(4) . . ?
B11 B10 B9 108.4(5) . . ?
B6 B10 B9 108.2(4) . . ?
B12 B10 B5 108.4(5) . . ?
B11 B10 B5 107.8(4) . . ?
B6 B10 B5 59.7(3) . . ?
B9 B10 B5 60.1(4) . . ?
B12 B10 H10 121.3 . . ?
B11 B10 H10 121.8 . . ?
B6 B10 H10 121.7 . . ?
B9 B10 H10 121.3 . . ?
B5 B10 H10 121.8 . . ?
C2 B11 B12 105.8(4) . . ?
C2 B11 B10 105.9(4) . . ?
B12 B11 B10 60.0(4) . . ?
C2 B11 B6 59.6(3) . . ?
B12 B11 B6 108.2(5) . . ?
B10 B11 B6 60.0(4) . . ?
C2 B11 B7 59.0(3) . . ?
B12 B11 B7 60.2(4) . . ?
B10 B11 B7 108.3(5) . . ?
B6 B11 B7 108.6(4) . . ?
C2 B11 H11 123.7 . . ?
B12 B11 H11 122.1 . . ?
B10 B11 H11 122.1 . . ?
B6 B11 H11 121.2 . . ?
B7 B11 H11 121.3 . . ?
B11 B12 B10 60.0(4) . . ?
B11 B12 B8 108.3(4) . . ?
B10 B12 B8 108.5(5) . . ?
B11 B12 B7 60.3(4) . . ?
B10 B12 B7 108.4(4) . . ?
B8 B12 B7 60.0(4) . . ?
B11 B12 B9 108.0(5) . . ?
B10 B12 B9 60.0(4) . . ?
B8 B12 B9 60.3(4) . . ?
B7 B12 B9 108.1(5) . . ?
B11 B12 H12 121.6 . . ?
B10 B12 H12 121.5 . . ?
B8 B12 H12 121.4 . . ?
B7 B12 H12 121.6 . . ?
B9 B12 H12 121.7 . . ?
Cl1 C15 Cl2 114.6(6) . . ?
Cl1 C15 H15A 108.6 . . ?
Cl2 C15 H15A 108.6 . . ?
Cl1 C15 H15B 108.6 . . ?
Cl2 C15 H15B 108.6 . . ?
H15A C15 H15B 107.6 . . ?

loop_
_geom_bond_atom_site_label_1
_geom_bond_atom_site_label_2
_geom_bond_distance
_geom_bond_site_symmetry_2
_geom_bond_publ_flag
Ru1 N1 2.119(4) . ?
Ru1 C8 2.186(5) . ?
Ru1 C5 2.203(5) . ?
Ru1 C7 2.205(5) . ?
Ru1 C4 2.214(5) . ?
Ru1 C6 2.233(5) . ?
Ru1 C3 2.242(5) . ?
Ru1 S2 2.3658(14) . ?
Ru1 S1 2.3713(14) . ?
S1 C1 1.779(5) . ?
S2 C2 1.770(5) . ?
N1 C14 1.332(6) . ?
N1 C13 1.339(6) . ?
C1 C2 1.665(6) . ?
C1 B5 1.709(7) . ?
C1 B4 1.714(7) . ?
C1 B6 1.725(7) . ?
C1 B3 1.727(7) . ?
C2 B11 1.707(7) . ?
C2 B7 1.713(7) . ?
C2 B6 1.724(7) . ?
C2 B3 1.736(7) . ?
C3 C4 1.409(7) . ?
C3 C8 1.418(8) . ?
C3 C9 1.522(8) . ?
C4 C5 1.418(7) . ?
C4 H4 0.9800 . ?
C5 C6 1.394(7) . ?
C5 H5 0.9800 . ?
C6 C7 1.417(7) . ?
C6 C12 1.495(8) . ?
C7 C8 1.388(8) . ?
C7 H7 0.9800 . ?
C8 H8 0.9800 . ?
C9 C10 1.496(11) . ?
C9 C11 1.528(10) . ?
C9 H9 0.9800 . ?
C10 H10A 0.9600 . ?
C10 H10B 0.9600 . ?
C10 H10C 0.9600 . ?
C11 H11A 0.9600 . ?
C11 H11B 0.9600 . ?
C11 H11C 0.9600 . ?
C12 H12A 0.9600 . ?
C12 H12B 0.9600 . ?
C12 H12C 0.9600 . ?
C13 C14 1.372(6) 2_757 ?
C13 H13 0.9300 . ?
C14 C13 1.372(6) 2_757 ?
C14 H14 0.9300 . ?
B3 B4 1.752(9) . ?
B3 B8 1.758(8) . ?
B3 B7 1.768(8) . ?
B3 H3 1.1000 . ?
B4 B9 1.767(9) . ?
B4 B8 1.775(10) . ?
B4 B5 1.778(9) . ?
B4 H4A 1.1000 . ?
B5 B6 1.763(8) . ?
B5 B9 1.778(9) . ?
B5 B10 1.780(9) . ?
B5 H5A 1.1000 . ?
B6 B10 1.760(8) . ?
B6 B11 1.762(9) . ?
B6 H6 1.1000 . ?
B7 B8 1.767(9) . ?
B7 B12 1.768(10) . ?
B7 B11 1.770(9) . ?
B7 H7A 1.1000 . ?
B8 B12 1.766(10) . ?
B8 B9 1.780(10) . ?
B8 H8A 1.1000 . ?
B9 B10 1.769(10) . ?
B9 B12 1.780(10) . ?
B9 H9A 1.1000 . ?
B10 B12 1.759(11) . ?
B10 B11 1.760(9) . ?
B10 H10 1.1000 . ?
B11 B12 1.758(9) . ?
B11 H11 1.1000 . ?
B12 H12 1.1000 . ?
C15 Cl1 1.584(16) . ?
C15 Cl2 1.750(18) . ?
C15 H15A 0.9700 . ?
C15 H15B 0.9700 . ?
